data_1554590
loop_
_publ_author_name
'Merz, Lukas S.'
'Wadepohl, Hubert'
'Clot, Eric'
'Gade, Lutz H.'

_publ_section_title
;
 Dehydrogenative coupling of 4-substituted pyridines mediated by a
 zirconium(ii) synthon: reaction pathways and dead ends.
;
_journal_issue 23
_journal_name_full 'Chemical science'
_journal_page_first 5223
_journal_page_last 5232
_journal_paper_doi 10.1039/c8sc01025k
_journal_volume 9
_journal_year 2018
_chemical_formula_moiety 'C48 H72 Cl N5 P2 Zr, C4 H10 O'
_chemical_formula_sum 'C52 H82 Cl N5 O P2 Zr'
_chemical_formula_weight 981.83
_chemical_properties_physical 'air-sensitive, moisture-sensitive'
_space_group_crystal_system monoclinic
_space_group_IT_number 15
_space_group_name_Hall '-C 2yc'
_space_group_name_H-M_alt 'C 1 2/c 1'
_atom_sites_solution_hydrogens geom
_atom_sites_solution_primary iterative
_atom_sites_solution_secondary difmap
_audit_block_code ga_lm19
_audit_creation_date 2017-01-20
_audit_creation_method
;
Olex2 1.2
(compiled Aug 10 2017 17:44:14 for OlexSys, GUI svn.r5381)
;
_audit_update_record
;
2018-02-28 deposited with the CCDC.
2018-05-15 downloaded from the CCDC.
;
_cell_angle_alpha 90
_cell_angle_beta 99.4621(19)
_cell_angle_gamma 90
_cell_formula_units_Z 8
_cell_length_a 37.6269(7)
_cell_length_b 12.5284(3)
_cell_length_c 22.9308(4)
_cell_measurement_reflns_used 11265
_cell_measurement_temperature 120(1)
_cell_measurement_theta_max 28.5390
_cell_measurement_theta_min 3.0550
_cell_volume 10662.6(4)
_computing_cell_refinement 'CrysAlisPro 1.171.38.43 (Rigaku OD, 2015)'
_computing_data_collection 'CrysAlisPro 1.171.38.43 (Rigaku OD, 2015)'
_computing_data_reduction 'CrysAlisPro 1.171.38.43 (Rigaku OD, 2015)'
_computing_molecular_graphics 'Olex2 (Dolomanov et al., 2009)'
_computing_publication_material 'encif (Wadepohl, 2009-17); encifer 1.5.2 (CCDC, 2016)'
_computing_structure_refinement 'ShelXL (Sheldrick, 2015)'
_computing_structure_solution 'SUPERFLIP (Palatinus, 2007-2009)'
_diffrn_ambient_environment 'perfluoro polyether oil / N~2~'
_diffrn_ambient_temperature 120(1)
_diffrn_detector 'CCD plate'
_diffrn_detector_area_resol_mean 7.9621
_diffrn_detector_type Eos
_diffrn_measured_fraction_theta_full 0.999
_diffrn_measured_fraction_theta_max 0.998
_diffrn_measurement_details
;
List of Runs (angles in degrees, time in seconds):

  # Type    Start    End  Width  t~exp~   \w     \q     \k     \f   Frames
#--------------------------------------------------------------------------
  1  \w      1.00  92.00   0.50   25.00    --   26.87  77.00-180.00  182
  2  \w      6.00  96.00   0.50   25.00    --   26.87  57.00 -60.00  180
  3  \w    -42.00  48.00   0.50   25.00    --   26.87 -57.00 150.00  180
  4  \w      6.00  96.00   0.50   25.00    --   26.87  57.00 120.00  180
  5  \w    -42.00  42.00   0.50   25.00    --   26.87 -57.00 -30.00  168
  6  \w    -20.00  69.00   0.50   25.00    --   26.87 -99.00 -90.00  178
  7  \w      1.00  94.00   0.50   25.00    --   26.87  77.00   0.00  186
  8  \w    -38.00  49.00   0.50   25.00    --   26.87 -38.00  30.00  174
  9  \w     25.00  69.00   0.50   25.00    --   26.87 -99.00  90.00   88
;
_diffrn_measurement_device 'four-circle diffractometer'
_diffrn_measurement_device_type 'Agilent SuperNova, Dual, Cu at zero, Eos'
_diffrn_measurement_method '\w scans'
_diffrn_measurement_specimen_support 'polyimid foil'
_diffrn_orient_matrix_type 'CrysAlisPro convention (1999,Acta A55,543-557)'
_diffrn_orient_matrix_UB_11 -0.0019086000
_diffrn_orient_matrix_UB_12 0.0047957000
_diffrn_orient_matrix_UB_13 -0.0311858000
_diffrn_orient_matrix_UB_21 -0.0035144000
_diffrn_orient_matrix_UB_22 -0.0555110000
_diffrn_orient_matrix_UB_23 -0.0029779000
_diffrn_orient_matrix_UB_31 -0.0186840000
_diffrn_orient_matrix_UB_32 0.0100269000
_diffrn_orient_matrix_UB_33 -0.0015160000
_diffrn_radiation_monochromator mirror
_diffrn_radiation_probe x-ray
_diffrn_radiation_type 'Mo K\a'
_diffrn_radiation_wavelength 0.71073
_diffrn_reflns_av_R_equivalents 0.1174
_diffrn_reflns_av_unetI/netI 0.0845
_diffrn_reflns_Laue_measured_fraction_full 0.999
_diffrn_reflns_Laue_measured_fraction_max 0.998
_diffrn_reflns_limit_h_max 52
_diffrn_reflns_limit_h_min -52
_diffrn_reflns_limit_k_max 17
_diffrn_reflns_limit_k_min -17
_diffrn_reflns_limit_l_max 31
_diffrn_reflns_limit_l_min -31
_diffrn_reflns_number 90595
_diffrn_reflns_point_group_measured_fraction_full 0.999
_diffrn_reflns_point_group_measured_fraction_max 0.998
_diffrn_reflns_theta_full 25.242
_diffrn_reflns_theta_max 29.609
_diffrn_reflns_theta_min 2.552
_diffrn_source 'microfocus X-Ray tube'
_diffrn_source_type 'Agilent SuperNova (Mo) X-ray Source'
_exptl_absorpt_coefficient_mu 0.356
_exptl_absorpt_correction_T_max 0.978
_exptl_absorpt_correction_T_min 0.963
_exptl_absorpt_correction_type gaussian
_exptl_absorpt_process_details
;
CrysAlisPro 1.171.38.43 (Rigaku Oxford Diffraction, 2015)
Numerical absorption correction based on gaussian integration over
 a multifaceted crystal model (Busing & Levy, 1957).
Empirical absorption correction using spherical harmonics,
 implemented in SCALE3 ABSPACK scaling algorithm.
;
_exptl_crystal_colour orange
_exptl_crystal_colour_primary orange
_exptl_crystal_density_diffrn 1.223
_exptl_crystal_description irregular
_exptl_crystal_F_000 4192
_exptl_crystal_size_max 0.139
_exptl_crystal_size_mid 0.113
_exptl_crystal_size_min 0.082
_refine_diff_density_max 0.842
_refine_diff_density_min -0.541
_refine_diff_density_rms 0.087
_refine_ls_extinction_method none
_refine_ls_goodness_of_fit_ref 1.040
_refine_ls_hydrogen_treatment constr
_refine_ls_matrix_type full
_refine_ls_number_parameters 579
_refine_ls_number_reflns 14980
_refine_ls_number_restraints 0
_refine_ls_restrained_S_all 1.040
_refine_ls_R_factor_all 0.0940
_refine_ls_R_factor_gt 0.0539
_refine_ls_shift/su_max 0.004
_refine_ls_shift/su_mean 0.000
_refine_ls_structure_factor_coef Fsqd
_refine_ls_weighting_details 'w=1/[\s^2^(Fo^2^)+(0.0320P)^2^+12.5837P] where P=(Fo^2^+2Fc^2^)/3'
_refine_ls_weighting_scheme calc
_refine_ls_wR_factor_gt 0.0987
_refine_ls_wR_factor_ref 0.1124
_reflns_Friedel_coverage 0.000
_reflns_number_gt 10345
_reflns_number_total 14980
_reflns_threshold_expression 'I > 2\s(I)'
_cod_data_source_file c8sc01025k3.cif
_cod_data_source_block ga_lm19
_cod_original_cell_volume 10662.7(4)
_cod_original_sg_symbol_Hall '-C 2yn'
_cod_original_sg_symbol_H-M 'C 2/c'
_cod_database_code 1554590
_audit_block_refno 2805
_audit_block_usercomment 'LM099_2, irregular, orange'
_chemical_oxdiff_formula 'C52 H82 Cl1 N5 O1 P2 Zr1'
_chemical_oxdiff_usercomment 'LM099_2, irregular, orange'
_shelx_space_group_comment
;
The symmetry employed for this shelxl refinement is uniquely defined
by the following loop, which should always be used as a source of
symmetry information in preference to the above space-group names.
They are only intended as comments.
;
_shelx_estimated_absorpt_t_max 0.965
_shelx_estimated_absorpt_t_min 0.965
_reflns_odcompleteness_completeness 92.17
_reflns_odcompleteness_iscentric 1
_reflns_odcompleteness_theta 30.44
_shelxl_version_number 2018/1
_olex2_refinement_description
;
1. Fixed Uiso
 At 1.2 times of:
  All C(H) groups, All C(H,H) groups
 At 1.5 times of:
  All C(H,H,H) groups
2.a Ternary CH refined with riding coordinates:
 C14(H14), C24(H24), C27(H27), C30(H30), C33(H33)
2.b Secondary CH2 refined with riding coordinates:
 C15(H15A,H15B), C51(H51A,H51B), C53(H53A,H53B)
2.c Aromatic/amide H refined with riding coordinates:
 C4(H4), C6(H6), C9(H9), C11(H11), C37(H37), C39(H39), C40(H40), C43(H43),
 C44(H44), C46(H46), C47(H47)
2.d Idealised Me refined as rotating group:
 C17(H17A,H17B,H17C), C18(H18A,H18B,H18C), C19(H19A,H19B,H19C), C21(H21A,H21B,
 H21C), C22(H22A,H22B,H22C), C23(H23A,H23B,H23C), C25(H25A,H25B,H25C), C26(H26A,
 H26B,H26C), C28(H28A,H28B,H28C), C29(H29A,H29B,H29C), C31(H31A,H31B,H31C),
 C32(H32A,H32B,H32C), C34(H34A,H34B,H34C), C35(H35A,H35B,H35C), C41(H41A,H41B,
 H41C), C42(H42A,H42B,H42C), C48(H48A,H48B,H48C), C49(H49A,H49B,H49C), C52(H52A,
 H52B,H52C), C54(H54A,H54B,H54C)
;
_olex2_submission_special_instructions 'No special instructions were received'
_oxdiff_exptl_absorpt_empirical_details
;
Empirical correction (ABSPACK) includes:
- Absorption correction using spherical harmonics
- Frame scaling
;
_oxdiff_exptl_absorpt_empirical_full_max 1.135
_oxdiff_exptl_absorpt_empirical_full_min 0.900
_cell_oxdiff_length_a 37.6320(6)
_cell_oxdiff_length_b 12.5290(2)
_cell_oxdiff_length_c 22.9254(5)
_cell_oxdiff_angle_alpha 90.0303(16)
_cell_oxdiff_angle_beta 99.4420(16)
_cell_oxdiff_angle_gamma 89.9213(14)
_cell_oxdiff_volume 10662.7(3)
_cell_oxdiff_measurement_reflns_used 11265

loop_
_symmetry_equiv_pos_as_xyz
'x, y, z'
'-x, y, -z+1/2'
'x+1/2, y+1/2, z'
'-x+1/2, y+1/2, -z+1/2'
'-x, -y, -z'
'x, -y, z-1/2'
'-x+1/2, -y+1/2, -z'
'x+1/2, -y+1/2, z-1/2'

loop_
_atom_site_label
_atom_site_type_symbol
_atom_site_fract_x
_atom_site_fract_y
_atom_site_fract_z
_atom_site_U_iso_or_equiv
_atom_site_adp_type
_atom_site_occupancy
_atom_site_site_symmetry_order
_atom_site_calc_flag
_atom_site_refinement_flags_posn
Zr Zr 0.59124(2) 0.36125(2) 0.54730(2) 0.01587(6) Uani 1 1 d .
Cl Cl 0.57821(2) 0.52903(5) 0.60389(3) 0.01924(13) Uani 1 1 d .
P1 P 0.61962(2) 0.19426(6) 0.49397(3) 0.02046(15) Uani 1 1 d .
P2 P 0.65958(2) 0.45184(6) 0.58715(3) 0.01744(14) Uani 1 1 d .
N1 N 0.61798(5) 0.26098(17) 0.62404(9) 0.0166(4) Uani 1 1 d .
N2 N 0.55639(5) 0.41318(17) 0.46546(9) 0.0180(5) Uani 1 1 d .
N3 N 0.57702(6) 0.5068(2) 0.30089(10) 0.0270(5) Uani 1 1 d .
N4 N 0.53558(5) 0.32117(17) 0.58039(9) 0.0180(4) Uani 1 1 d .
N5 N 0.44048(6) 0.2215(2) 0.63790(10) 0.0252(5) Uani 1 1 d .
C2 C 0.63992(6) 0.2676(2) 0.67926(10) 0.0156(5) Uani 1 1 d .
C3 C 0.66492(6) 0.3469(2) 0.70040(11) 0.0165(5) Uani 1 1 d .
C4 C 0.68549(7) 0.3313(2) 0.75582(11) 0.0180(5) Uani 1 1 d .
H4 H 0.703604 0.382338 0.769622 0.022 Uiso 1 1 calc R
C5 C 0.68104(6) 0.2438(2) 0.79287(11) 0.0170(5) Uani 1 1 d .
C6 C 0.65502(6) 0.1691(2) 0.77231(11) 0.0180(5) Uani 1 1 d .
H6 H 0.650764 0.110856 0.796788 0.022 Uiso 1 1 calc R
C7 C 0.63483(6) 0.1788(2) 0.71542(11) 0.0157(5) Uani 1 1 d .
C8 C 0.60801(7) 0.1123(2) 0.68043(11) 0.0170(5) Uani 1 1 d .
C9 C 0.58895(7) 0.0189(2) 0.68929(11) 0.0200(5) Uani 1 1 d .
H9 H 0.593608 -0.017581 0.726068 0.024 Uiso 1 1 calc R
C10 C 0.56321(7) -0.0195(2) 0.64371(12) 0.0208(6) Uani 1 1 d .
C11 C 0.55824(7) 0.0314(2) 0.58784(11) 0.0214(6) Uani 1 1 d .
H11 H 0.541003 0.003016 0.556779 0.026 Uiso 1 1 calc R
C12 C 0.57766(7) 0.1215(2) 0.57678(11) 0.0187(5) Uani 1 1 d .
C13 C 0.60037(7) 0.1634(2) 0.62560(11) 0.0172(5) Uani 1 1 d .
C14 C 0.57738(7) 0.1782(2) 0.51996(11) 0.0198(5) Uani 1 1 d .
H14 H 0.555748 0.166356 0.488952 0.024 Uiso 1 1 calc R
C15 C 0.66772(7) 0.4512(2) 0.66849(10) 0.0177(5) Uani 1 1 d .
H15A H 0.692193 0.480063 0.681818 0.021 Uiso 1 1 calc R
H15B H 0.650504 0.501729 0.681856 0.021 Uiso 1 1 calc R
C16 C 0.70568(7) 0.2352(2) 0.85306(11) 0.0216(6) Uani 1 1 d .
C17 C 0.74447(7) 0.2195(3) 0.84271(14) 0.0343(7) Uani 1 1 d .
H17A H 0.745973 0.154565 0.819437 0.051 Uiso 1 1 calc GR
H17B H 0.760444 0.212870 0.880849 0.051 Uiso 1 1 calc GR
H17C H 0.751843 0.281111 0.821199 0.051 Uiso 1 1 calc GR
C18 C 0.70372(9) 0.3379(2) 0.88894(13) 0.0358(8) Uani 1 1 d .
H18A H 0.711475 0.398629 0.867196 0.054 Uiso 1 1 calc GR
H18B H 0.719555 0.331284 0.927217 0.054 Uiso 1 1 calc GR
H18C H 0.678878 0.349331 0.895301 0.054 Uiso 1 1 calc GR
C19 C 0.69577(7) 0.1413(2) 0.88960(12) 0.0263(6) Uani 1 1 d .
H19A H 0.671137 0.150575 0.897460 0.040 Uiso 1 1 calc GR
H19B H 0.712498 0.138169 0.927135 0.040 Uiso 1 1 calc GR
H19C H 0.697322 0.074780 0.867653 0.040 Uiso 1 1 calc GR
C20 C 0.54009(8) -0.1177(2) 0.65149(13) 0.0284(7) Uani 1 1 d .
C21 C 0.54541(12) -0.2017(3) 0.60581(18) 0.0599(11) Uani 1 1 d .
H21A H 0.537170 -0.173458 0.566041 0.090 Uiso 1 1 calc GR
H21B H 0.531478 -0.265662 0.611918 0.090 Uiso 1 1 calc GR
H21C H 0.571020 -0.220171 0.610064 0.090 Uiso 1 1 calc GR
C22 C 0.54944(11) -0.1681(3) 0.71239(16) 0.0595(12) Uani 1 1 d .
H22A H 0.574423 -0.193436 0.718298 0.089 Uiso 1 1 calc GR
H22B H 0.533270 -0.228463 0.715430 0.089 Uiso 1 1 calc GR
H22C H 0.546663 -0.115018 0.742687 0.089 Uiso 1 1 calc GR
C23 C 0.50039(9) -0.0855(3) 0.64198(19) 0.0559(11) Uani 1 1 d .
H23A H 0.496532 -0.032376 0.671694 0.084 Uiso 1 1 calc GR
H23B H 0.485526 -0.148510 0.645763 0.084 Uiso 1 1 calc GR
H23C H 0.493664 -0.054838 0.602375 0.084 Uiso 1 1 calc GR
C24 C 0.60709(8) 0.1753(2) 0.41275(12) 0.0268(6) Uani 1 1 d .
H24 H 0.584902 0.219182 0.400637 0.032 Uiso 1 1 calc R
C25 C 0.63526(9) 0.2201(3) 0.37779(13) 0.0365(8) Uani 1 1 d .
H25A H 0.642518 0.291614 0.392382 0.055 Uiso 1 1 calc GR
H25B H 0.624855 0.224009 0.335762 0.055 Uiso 1 1 calc GR
H25C H 0.656369 0.173082 0.382924 0.055 Uiso 1 1 calc GR
C26 C 0.59677(8) 0.0617(2) 0.39295(13) 0.0332(7) Uani 1 1 d .
H26A H 0.618437 0.017074 0.397703 0.050 Uiso 1 1 calc GR
H26B H 0.585413 0.062215 0.351308 0.050 Uiso 1 1 calc GR
H26C H 0.579824 0.032889 0.417121 0.050 Uiso 1 1 calc GR
C27 C 0.65298(7) 0.0920(2) 0.52682(12) 0.0249(6) Uani 1 1 d .
H27 H 0.659974 0.112676 0.569279 0.030 Uiso 1 1 calc R
C28 C 0.68786(8) 0.0976(3) 0.50042(14) 0.0329(7) Uani 1 1 d .
H28A H 0.683446 0.069284 0.460027 0.049 Uiso 1 1 calc GR
H28B H 0.706588 0.055047 0.524641 0.049 Uiso 1 1 calc GR
H28C H 0.695818 0.171982 0.499714 0.049 Uiso 1 1 calc GR
C29 C 0.63995(8) -0.0234(2) 0.52763(14) 0.0322(7) Uani 1 1 d .
H29A H 0.616774 -0.025364 0.541829 0.048 Uiso 1 1 calc GR
H29B H 0.657671 -0.065782 0.554003 0.048 Uiso 1 1 calc GR
H29C H 0.637035 -0.052951 0.487561 0.048 Uiso 1 1 calc GR
C30 C 0.66977(7) 0.5951(2) 0.57283(11) 0.0222(6) Uani 1 1 d .
H30 H 0.696021 0.599894 0.570444 0.027 Uiso 1 1 calc R
C31 C 0.64907(8) 0.6317(2) 0.51366(12) 0.0330(7) Uani 1 1 d .
H31A H 0.653532 0.582086 0.482615 0.049 Uiso 1 1 calc GR
H31B H 0.657091 0.703378 0.504689 0.049 Uiso 1 1 calc GR
H31C H 0.623240 0.633196 0.515515 0.049 Uiso 1 1 calc GR
C32 C 0.66231(7) 0.6737(2) 0.62042(12) 0.0249(6) Uani 1 1 d .
H32A H 0.636821 0.669893 0.624484 0.037 Uiso 1 1 calc GR
H32B H 0.668070 0.746320 0.609066 0.037 Uiso 1 1 calc GR
H32C H 0.677272 0.655332 0.658212 0.037 Uiso 1 1 calc GR
C33 C 0.69877(7) 0.3790(2) 0.56750(12) 0.0232(6) Uani 1 1 d .
H33 H 0.693586 0.301261 0.571241 0.028 Uiso 1 1 calc R
C34 C 0.70153(8) 0.3987(3) 0.50212(13) 0.0342(7) Uani 1 1 d .
H34A H 0.677853 0.387993 0.477742 0.051 Uiso 1 1 calc GR
H34B H 0.718858 0.348529 0.489780 0.051 Uiso 1 1 calc GR
H34C H 0.709634 0.471975 0.497233 0.051 Uiso 1 1 calc GR
C35 C 0.73477(7) 0.4001(2) 0.60718(14) 0.0310(7) Uani 1 1 d .
H35A H 0.740442 0.476427 0.606435 0.047 Uiso 1 1 calc GR
H35B H 0.753754 0.359080 0.592827 0.047 Uiso 1 1 calc GR
H35C H 0.733243 0.378494 0.647759 0.047 Uiso 1 1 calc GR
C36 C 0.59057(7) 0.4352(2) 0.45887(11) 0.0186(5) Uani 1 1 d .
C37 C 0.59818(7) 0.4704(2) 0.40460(11) 0.0223(6) Uani 1 1 d .
H37 H 0.622244 0.488108 0.400793 0.027 Uiso 1 1 calc R
C38 C 0.57072(7) 0.4800(2) 0.35563(11) 0.0195(5) Uani 1 1 d .
C39 C 0.53513(7) 0.4606(2) 0.36583(12) 0.0223(6) Uani 1 1 d .
H39 H 0.515419 0.469736 0.334555 0.027 Uiso 1 1 calc R
C40 C 0.52898(7) 0.4290(2) 0.42024(12) 0.0228(6) Uani 1 1 d .
H40 H 0.504918 0.417835 0.426471 0.027 Uiso 1 1 calc R
C41 C 0.61292(8) 0.5326(3) 0.29062(13) 0.0383(8) Uani 1 1 d .
H41A H 0.623367 0.587368 0.318837 0.057 Uiso 1 1 calc GR
H41B H 0.611755 0.559548 0.250235 0.057 Uiso 1 1 calc GR
H41C H 0.627970 0.468364 0.295838 0.057 Uiso 1 1 calc GR
C42 C 0.54904(8) 0.4932(3) 0.24988(12) 0.0327(7) Uani 1 1 d .
H42A H 0.537165 0.424100 0.252451 0.049 Uiso 1 1 calc GR
H42B H 0.559773 0.495553 0.213745 0.049 Uiso 1 1 calc GR
H42C H 0.531277 0.550591 0.248943 0.049 Uiso 1 1 calc GR
C43 C 0.50432(7) 0.3088(2) 0.54352(12) 0.0254(6) Uani 1 1 d .
H43 H 0.504321 0.321863 0.502705 0.030 Uiso 1 1 calc R
C44 C 0.47229(7) 0.2789(2) 0.55996(11) 0.0239(6) Uani 1 1 d .
H44 H 0.451002 0.274933 0.531311 0.029 Uiso 1 1 calc R
C45 C 0.47116(7) 0.2542(2) 0.61929(11) 0.0182(5) Uani 1 1 d .
C46 C 0.50394(7) 0.2660(2) 0.65811(11) 0.0204(6) Uani 1 1 d .
H46 H 0.505096 0.250794 0.698970 0.024 Uiso 1 1 calc R
C47 C 0.53434(7) 0.2993(2) 0.63733(11) 0.0201(5) Uani 1 1 d .
H47 H 0.555888 0.307305 0.665072 0.024 Uiso 1 1 calc R
C48 C 0.40649(7) 0.2305(3) 0.59851(12) 0.0296(7) Uani 1 1 d .
H48A H 0.402725 0.304773 0.585495 0.044 Uiso 1 1 calc GR
H48B H 0.386917 0.208435 0.619251 0.044 Uiso 1 1 calc GR
H48C H 0.406752 0.184478 0.564032 0.044 Uiso 1 1 calc GR
C49 C 0.44016(7) 0.1963(3) 0.69932(12) 0.0298(7) Uani 1 1 d .
H49A H 0.460127 0.147813 0.713645 0.045 Uiso 1 1 calc GR
H49B H 0.417278 0.161915 0.703225 0.045 Uiso 1 1 calc GR
H49C H 0.442858 0.262118 0.722741 0.045 Uiso 1 1 calc GR
O51 O 0.25871(6) 0.97408(18) 0.29422(10) 0.0399(6) Uani 1 1 d .
C51 C 0.29509(9) 1.0073(3) 0.31018(16) 0.0508(10) Uani 1 1 d .
H51A H 0.311148 0.944218 0.314028 0.061 Uiso 1 1 calc R
H51B H 0.298259 1.044334 0.348826 0.061 Uiso 1 1 calc R
C52 C 0.30490(10) 1.0810(3) 0.26397(17) 0.0538(10) Uani 1 1 d .
H52A H 0.303028 1.042815 0.226279 0.081 Uiso 1 1 calc GR
H52B H 0.329672 1.106213 0.276023 0.081 Uiso 1 1 calc GR
H52C H 0.288434 1.142108 0.259350 0.081 Uiso 1 1 calc GR
C53 C 0.25014(10) 0.8866(3) 0.32818(17) 0.0522(10) Uani 1 1 d .
H53A H 0.255783 0.904388 0.370769 0.063 Uiso 1 1 calc R
H53B H 0.264741 0.823845 0.320772 0.063 Uiso 1 1 calc R
C54 C 0.21128(11) 0.8611(3) 0.31200(18) 0.0576(10) Uani 1 1 d .
H54A H 0.205702 0.845325 0.269621 0.086 Uiso 1 1 calc GR
H54B H 0.196928 0.922352 0.321085 0.086 Uiso 1 1 calc GR
H54C H 0.205532 0.798869 0.334585 0.086 Uiso 1 1 calc GR

loop_
_atom_site_aniso_label
_atom_site_aniso_U_11
_atom_site_aniso_U_22
_atom_site_aniso_U_33
_atom_site_aniso_U_23
_atom_site_aniso_U_13
_atom_site_aniso_U_12
Zr 0.01525(12) 0.02126(13) 0.01097(11) 0.00041(10) 0.00176(9) -0.00278(11)
Cl 0.0171(3) 0.0216(3) 0.0197(3) -0.0052(3) 0.0048(2) -0.0042(2)
P1 0.0215(3) 0.0257(4) 0.0146(3) -0.0033(3) 0.0042(3) -0.0021(3)
P2 0.0172(3) 0.0207(3) 0.0142(3) 0.0017(3) 0.0021(3) -0.0032(3)
N1 0.0162(10) 0.0195(11) 0.0137(10) -0.0010(9) 0.0014(8) -0.0030(9)
N2 0.0173(11) 0.0225(12) 0.0139(10) 0.0009(9) 0.0017(8) -0.0031(9)
N3 0.0240(12) 0.0416(15) 0.0153(11) 0.0053(10) 0.0031(10) -0.0031(11)
N4 0.0177(11) 0.0232(12) 0.0131(10) -0.0014(9) 0.0028(9) -0.0039(9)
N5 0.0179(11) 0.0390(15) 0.0183(11) 0.0056(10) 0.0018(9) -0.0049(10)
C2 0.0146(12) 0.0191(13) 0.0133(12) -0.0006(10) 0.0033(10) 0.0002(10)
C3 0.0180(12) 0.0172(13) 0.0149(12) 0.0012(10) 0.0046(10) 0.0022(10)
C4 0.0150(12) 0.0215(14) 0.0171(12) -0.0001(10) 0.0013(10) -0.0012(10)
C5 0.0152(12) 0.0222(14) 0.0131(12) 0.0014(10) 0.0010(10) 0.0027(10)
C6 0.0181(12) 0.0198(13) 0.0162(12) 0.0012(10) 0.0031(10) 0.0032(10)
C7 0.0172(12) 0.0149(12) 0.0156(12) -0.0011(10) 0.0046(10) 0.0016(10)
C8 0.0188(12) 0.0162(13) 0.0163(12) -0.0020(10) 0.0043(10) -0.0002(10)
C9 0.0241(13) 0.0194(14) 0.0170(13) 0.0008(11) 0.0046(11) 0.0009(11)
C10 0.0214(13) 0.0184(13) 0.0236(14) -0.0022(11) 0.0070(11) -0.0024(11)
C11 0.0203(13) 0.0254(15) 0.0182(13) -0.0045(11) 0.0020(11) -0.0050(11)
C12 0.0189(12) 0.0224(14) 0.0150(12) -0.0034(10) 0.0034(10) 0.0000(11)
C13 0.0202(13) 0.0173(13) 0.0152(12) -0.0024(10) 0.0063(10) -0.0029(10)
C14 0.0190(13) 0.0274(15) 0.0123(12) -0.0017(10) 0.0003(10) -0.0043(11)
C15 0.0184(12) 0.0203(13) 0.0136(12) -0.0005(10) 0.0008(10) -0.0026(10)
C16 0.0205(13) 0.0258(15) 0.0167(13) 0.0039(11) -0.0020(11) -0.0006(11)
C17 0.0201(14) 0.049(2) 0.0324(17) 0.0157(15) -0.0009(13) 0.0047(14)
C18 0.0472(19) 0.0372(19) 0.0181(14) -0.0027(13) -0.0086(14) 0.0019(15)
C19 0.0237(14) 0.0319(16) 0.0224(14) 0.0092(13) 0.0006(11) 0.0011(13)
C20 0.0327(16) 0.0234(15) 0.0286(15) -0.0013(12) 0.0034(13) -0.0082(12)
C21 0.088(3) 0.031(2) 0.065(3) -0.0169(19) 0.024(2) -0.024(2)
C22 0.076(3) 0.046(2) 0.050(2) 0.0201(18) -0.011(2) -0.035(2)
C23 0.0333(19) 0.058(3) 0.078(3) 0.019(2) 0.0129(19) -0.0134(18)
C24 0.0282(15) 0.0372(17) 0.0151(13) -0.0031(12) 0.0037(11) -0.0046(13)
C25 0.0420(18) 0.048(2) 0.0218(15) -0.0019(14) 0.0118(14) -0.0015(16)
C26 0.0386(17) 0.0397(19) 0.0199(14) -0.0103(13) 0.0009(13) 0.0006(15)
C27 0.0247(14) 0.0276(15) 0.0227(14) -0.0032(12) 0.0051(12) 0.0023(12)
C28 0.0256(15) 0.0344(17) 0.0398(18) -0.0104(14) 0.0088(14) 0.0012(13)
C29 0.0319(16) 0.0280(16) 0.0369(18) 0.0007(14) 0.0066(14) 0.0038(13)
C30 0.0225(14) 0.0234(14) 0.0199(13) 0.0032(11) 0.0012(11) -0.0078(11)
C31 0.0428(18) 0.0303(17) 0.0226(14) 0.0103(13) -0.0044(13) -0.0110(14)
C32 0.0260(14) 0.0205(14) 0.0269(15) 0.0026(12) 0.0009(12) -0.0033(12)
C33 0.0183(13) 0.0281(16) 0.0235(14) -0.0015(12) 0.0041(11) -0.0024(11)
C34 0.0337(17) 0.0405(19) 0.0324(17) -0.0015(14) 0.0174(14) -0.0068(14)
C35 0.0193(14) 0.0334(17) 0.0400(18) -0.0016(14) 0.0039(13) -0.0014(13)
C36 0.0176(12) 0.0226(14) 0.0154(12) 0.0006(10) 0.0018(10) -0.0029(11)
C37 0.0173(13) 0.0311(16) 0.0183(13) 0.0013(12) 0.0026(11) -0.0038(12)
C38 0.0247(14) 0.0184(13) 0.0151(12) 0.0025(10) 0.0027(11) -0.0018(11)
C39 0.0190(13) 0.0269(15) 0.0191(13) 0.0053(11) -0.0029(11) -0.0022(11)
C40 0.0197(13) 0.0269(15) 0.0212(14) 0.0043(12) 0.0019(11) -0.0032(11)
C41 0.0303(16) 0.065(2) 0.0210(15) 0.0120(15) 0.0091(13) 0.0003(16)
C42 0.0386(17) 0.0419(19) 0.0165(14) 0.0031(13) 0.0011(13) -0.0057(15)
C43 0.0230(14) 0.0368(17) 0.0158(13) 0.0021(12) 0.0018(11) -0.0060(13)
C44 0.0186(13) 0.0359(17) 0.0162(13) 0.0030(12) 0.0001(11) -0.0056(12)
C45 0.0163(12) 0.0229(14) 0.0157(12) -0.0011(10) 0.0036(10) -0.0024(11)
C46 0.0213(13) 0.0254(14) 0.0152(12) 0.0030(11) 0.0051(10) 0.0008(11)
C47 0.0171(12) 0.0268(15) 0.0156(12) -0.0014(11) 0.0006(10) 0.0015(11)
C48 0.0177(13) 0.0464(19) 0.0242(15) 0.0051(13) 0.0020(11) -0.0076(13)
C49 0.0225(14) 0.0477(19) 0.0203(14) 0.0067(13) 0.0070(12) -0.0033(14)
O51 0.0410(13) 0.0376(13) 0.0391(13) 0.0014(11) 0.0005(11) 0.0109(11)
C51 0.0360(19) 0.069(3) 0.046(2) -0.010(2) 0.0037(17) 0.0182(19)
C52 0.047(2) 0.055(2) 0.064(3) -0.010(2) 0.022(2) 0.0082(19)
C53 0.060(2) 0.053(2) 0.044(2) 0.0132(18) 0.0076(19) 0.015(2)
C54 0.073(3) 0.041(2) 0.059(3) 0.003(2) 0.013(2) -0.008(2)

loop_
_atom_type_symbol
_atom_type_description
_atom_type_scat_dispersion_real
_atom_type_scat_dispersion_imag
_atom_type_scat_source
C C 0.0033 0.0016 'International Tables Vol C Tables 4.2.6.8 and 6.1.1.4'
H H 0.0000 0.0000 'International Tables Vol C Tables 4.2.6.8 and 6.1.1.4'
Cl Cl 0.1484 0.1585 'International Tables Vol C Tables 4.2.6.8 and 6.1.1.4'
N N 0.0061 0.0033 'International Tables Vol C Tables 4.2.6.8 and 6.1.1.4'
O O 0.0106 0.0060 'International Tables Vol C Tables 4.2.6.8 and 6.1.1.4'
P P 0.1023 0.0942 'International Tables Vol C Tables 4.2.6.8 and 6.1.1.4'
Zr Zr -2.9673 0.5597 'International Tables Vol C Tables 4.2.6.8 and 6.1.1.4'

loop_
_exptl_crystal_face_index_h
_exptl_crystal_face_index_k
_exptl_crystal_face_index_l
_exptl_crystal_face_perp_dist
53 0 -4 0.0348
16 9 24 0.0412
-26 10 24 0.0440
0 -18 3 0.0565
2 -2 -32 0.0543
-8 2 32 0.0301
44 -2 13 0.0407
46 -4 -19 0.0422
-44 2 -13 0.0656
-44 -7 -7 0.0669
37 10 10 0.0506
-43 -2 22 0.0354
8 -8 27 0.0299
6 0 -32 0.0544
-52 3 4 0.0544
-38 3 25 0.0306
-2 18 -3 0.0694

loop_
_geom_angle_atom_site_label_1
_geom_angle_atom_site_label_2
_geom_angle_atom_site_label_3
_geom_angle
Cl Zr P1 168.16(2)
Cl Zr P2 75.27(2)
P1 Zr P2 92.90(2)
N1 Zr Cl 99.18(5)
N1 Zr P1 76.45(5)
N1 Zr P2 72.90(5)
N1 Zr N4 86.41(7)
N1 Zr C14 73.93(8)
N2 Zr Cl 93.01(6)
N2 Zr P1 93.82(6)
N2 Zr P2 122.69(6)
N2 Zr N1 162.55(8)
N2 Zr N4 84.42(7)
N2 Zr C14 89.23(8)
N2 Zr C36 35.43(8)
N4 Zr Cl 76.19(5)
N4 Zr P1 114.10(5)
N4 Zr P2 141.21(5)
N4 Zr C14 73.74(8)
C14 Zr Cl 149.48(6)
C14 Zr P1 40.36(6)
C14 Zr P2 127.81(6)
C36 Zr Cl 98.38(7)
C36 Zr P1 81.79(7)
C36 Zr P2 90.05(7)
C36 Zr N1 151.38(8)
C36 Zr N4 119.76(8)
C36 Zr C14 100.91(9)
C14 P1 Zr 60.33(9)
C14 P1 C24 103.02(12)
C14 P1 C27 111.24(12)
C24 P1 Zr 119.56(10)
C24 P1 C27 111.10(13)
C27 P1 Zr 129.29(9)
C15 P2 Zr 108.50(8)
C15 P2 C30 100.21(12)
C15 P2 C33 103.76(12)
C30 P2 Zr 121.99(9)
C33 P2 Zr 116.29(9)
C33 P2 C30 103.59(13)
C2 N1 Zr 142.64(17)
C13 N1 Zr 110.78(15)
C13 N1 C2 104.0(2)
C36 N2 Zr 73.18(14)
C36 N2 C40 120.4(2)
C40 N2 Zr 165.68(18)
C38 N3 C41 121.1(2)
C38 N3 C42 120.2(2)
C41 N3 C42 118.0(2)
C43 N4 Zr 123.15(17)
C43 N4 C47 115.0(2)
C47 N4 Zr 121.54(16)
C45 N5 C48 119.4(2)
C45 N5 C49 121.1(2)
C48 N5 C49 118.6(2)
N1 C2 C3 128.3(2)
N1 C2 C7 111.5(2)
C3 C2 C7 120.1(2)
C2 C3 C15 122.9(2)
C4 C3 C2 117.3(2)
C4 C3 C15 119.5(2)
C3 C4 H4 118.1
C3 C4 C5 123.8(2)
C5 C4 H4 118.1
C4 C5 C16 118.7(2)
C6 C5 C4 117.9(2)
C6 C5 C16 123.3(2)
C5 C6 H6 119.9
C5 C6 C7 120.3(2)
C7 C6 H6 119.9
C2 C7 C8 106.0(2)
C6 C7 C2 120.4(2)
C6 C7 C8 133.5(2)
C9 C8 C7 136.6(2)
C13 C8 C7 104.9(2)
C13 C8 C9 118.5(2)
C8 C9 H9 120.3
C10 C9 C8 119.3(2)
C10 C9 H9 120.3
C9 C10 C11 119.8(2)
C9 C10 C20 121.9(2)
C11 C10 C20 118.3(2)
C10 C11 H11 118.8
C12 C11 C10 122.4(2)
C12 C11 H11 118.8
C11 C12 C13 115.5(2)
C11 C12 C14 128.4(2)
C13 C12 C14 116.1(2)
N1 C13 C8 113.3(2)
N1 C13 C12 122.7(2)
C12 C13 C8 123.9(2)
Zr C14 H14 116.2
P1 C14 Zr 79.31(10)
P1 C14 H14 116.2
C12 C14 Zr 104.91(16)
C12 C14 P1 117.79(18)
C12 C14 H14 116.2
P2 C15 H15A 107.6
P2 C15 H15B 107.6
C3 C15 P2 118.83(18)
C3 C15 H15A 107.6
C3 C15 H15B 107.6
H15A C15 H15B 107.0
C5 C16 C18 110.4(2)
C17 C16 C5 108.7(2)
C17 C16 C18 108.8(2)
C19 C16 C5 112.4(2)
C19 C16 C17 108.2(2)
C19 C16 C18 108.3(2)
C16 C17 H17A 109.5
C16 C17 H17B 109.5
C16 C17 H17C 109.5
H17A C17 H17B 109.5
H17A C17 H17C 109.5
H17B C17 H17C 109.5
C16 C18 H18A 109.5
C16 C18 H18B 109.5
C16 C18 H18C 109.5
H18A C18 H18B 109.5
H18A C18 H18C 109.5
H18B C18 H18C 109.5
C16 C19 H19A 109.5
C16 C19 H19B 109.5
C16 C19 H19C 109.5
H19A C19 H19B 109.5
H19A C19 H19C 109.5
H19B C19 H19C 109.5
C21 C20 C10 109.5(2)
C21 C20 C23 108.7(3)
C22 C20 C10 113.0(2)
C22 C20 C21 107.9(3)
C22 C20 C23 108.3(3)
C23 C20 C10 109.3(2)
C20 C21 H21A 109.5
C20 C21 H21B 109.5
C20 C21 H21C 109.5
H21A C21 H21B 109.5
H21A C21 H21C 109.5
H21B C21 H21C 109.5
C20 C22 H22A 109.5
C20 C22 H22B 109.5
C20 C22 H22C 109.5
H22A C22 H22B 109.5
H22A C22 H22C 109.5
H22B C22 H22C 109.5
C20 C23 H23A 109.5
C20 C23 H23B 109.5
C20 C23 H23C 109.5
H23A C23 H23B 109.5
H23A C23 H23C 109.5
H23B C23 H23C 109.5
P1 C24 H24 105.7
C25 C24 P1 113.1(2)
C25 C24 H24 105.7
C26 C24 P1 115.3(2)
C26 C24 H24 105.7
C26 C24 C25 110.4(2)
C24 C25 H25A 109.5
C24 C25 H25B 109.5
C24 C25 H25C 109.5
H25A C25 H25B 109.5
H25A C25 H25C 109.5
H25B C25 H25C 109.5
C24 C26 H26A 109.5
C24 C26 H26B 109.5
C24 C26 H26C 109.5
H26A C26 H26B 109.5
H26A C26 H26C 109.5
H26B C26 H26C 109.5
P1 C27 H27 105.5
C28 C27 P1 111.8(2)
C28 C27 H27 105.5
C29 C27 P1 117.3(2)
C29 C27 H27 105.5
C29 C27 C28 110.2(2)
C27 C28 H28A 109.5
C27 C28 H28B 109.5
C27 C28 H28C 109.5
H28A C28 H28B 109.5
H28A C28 H28C 109.5
H28B C28 H28C 109.5
C27 C29 H29A 109.5
C27 C29 H29B 109.5
C27 C29 H29C 109.5
H29A C29 H29B 109.5
H29A C29 H29C 109.5
H29B C29 H29C 109.5
P2 C30 H30 107.4
C31 C30 P2 110.82(19)
C31 C30 H30 107.4
C31 C30 C32 108.4(2)
C32 C30 P2 115.11(18)
C32 C30 H30 107.4
C30 C31 H31A 109.5
C30 C31 H31B 109.5
C30 C31 H31C 109.5
H31A C31 H31B 109.5
H31A C31 H31C 109.5
H31B C31 H31C 109.5
C30 C32 H32A 109.5
C30 C32 H32B 109.5
C30 C32 H32C 109.5
H32A C32 H32B 109.5
H32A C32 H32C 109.5
H32B C32 H32C 109.5
P2 C33 H33 106.5
C34 C33 P2 110.00(19)
C34 C33 H33 106.5
C35 C33 P2 115.7(2)
C35 C33 H33 106.5
C35 C33 C34 111.0(2)
C33 C34 H34A 109.5
C33 C34 H34B 109.5
C33 C34 H34C 109.5
H34A C34 H34B 109.5
H34A C34 H34C 109.5
H34B C34 H34C 109.5
C33 C35 H35A 109.5
C33 C35 H35B 109.5
C33 C35 H35C 109.5
H35A C35 H35B 109.5
H35A C35 H35C 109.5
H35B C35 H35C 109.5
N2 C36 Zr 71.39(14)
N2 C36 C37 120.3(2)
C37 C36 Zr 166.4(2)
C36 C37 H37 119.7
C36 C37 C38 120.7(2)
C38 C37 H37 119.7
N3 C38 C37 123.0(2)
N3 C38 C39 120.5(2)
C37 C38 C39 116.5(2)
C38 C39 H39 119.8
C40 C39 C38 120.5(2)
C40 C39 H39 119.8
N2 C40 C39 121.4(2)
N2 C40 H40 119.3
C39 C40 H40 119.3
N3 C41 H41A 109.5
N3 C41 H41B 109.5
N3 C41 H41C 109.5
H41A C41 H41B 109.5
H41A C41 H41C 109.5
H41B C41 H41C 109.5
N3 C42 H42A 109.5
N3 C42 H42B 109.5
N3 C42 H42C 109.5
H42A C42 H42B 109.5
H42A C42 H42C 109.5
H42B C42 H42C 109.5
N4 C43 H43 117.4
N4 C43 C44 125.3(2)
C44 C43 H43 117.4
C43 C44 H44 120.2
C43 C44 C45 119.6(2)
C45 C44 H44 120.2
N5 C45 C44 122.3(2)
N5 C45 C46 122.4(2)
C44 C45 C46 115.3(2)
C45 C46 H46 119.8
C47 C46 C45 120.4(2)
C47 C46 H46 119.8
N4 C47 C46 124.3(2)
N4 C47 H47 117.9
C46 C47 H47 117.9
N5 C48 H48A 109.5
N5 C48 H48B 109.5
N5 C48 H48C 109.5
H48A C48 H48B 109.5
H48A C48 H48C 109.5
H48B C48 H48C 109.5
N5 C49 H49A 109.5
N5 C49 H49B 109.5
N5 C49 H49C 109.5
H49A C49 H49B 109.5
H49A C49 H49C 109.5
H49B C49 H49C 109.5
C53 O51 C51 112.5(3)
O51 C51 H51A 109.7
O51 C51 H51B 109.7
O51 C51 C52 109.7(3)
H51A C51 H51B 108.2
C52 C51 H51A 109.7
C52 C51 H51B 109.7
C51 C52 H52A 109.5
C51 C52 H52B 109.5
C51 C52 H52C 109.5
H52A C52 H52B 109.5
H52A C52 H52C 109.5
H52B C52 H52C 109.5
O51 C53 H53A 109.8
O51 C53 H53B 109.8
O51 C53 C54 109.5(3)
H53A C53 H53B 108.2
C54 C53 H53A 109.8
C54 C53 H53B 109.8
C53 C54 H54A 109.5
C53 C54 H54B 109.5
C53 C54 H54C 109.5
H54A C54 H54B 109.5
H54A C54 H54C 109.5
H54B C54 H54C 109.5

loop_
_geom_bond_atom_site_label_1
_geom_bond_atom_site_label_2
_geom_bond_distance
Zr Cl 2.5597(7)
Zr P1 2.7280(7)
Zr P2 2.8220(7)
Zr N1 2.260(2)
Zr N2 2.204(2)
Zr N4 2.395(2)
Zr C14 2.412(3)
Zr C36 2.226(3)
P1 C14 1.798(3)
P1 C24 1.860(3)
P1 C27 1.864(3)
P2 C15 1.840(2)
P2 C30 1.876(3)
P2 C33 1.852(3)
N1 C2 1.396(3)
N1 C13 1.394(3)
N2 C36 1.348(3)
N2 C40 1.351(3)
N3 C38 1.357(3)
N3 C41 1.445(3)
N3 C42 1.449(3)
N4 C43 1.340(3)
N4 C47 1.343(3)
N5 C45 1.358(3)
N5 C48 1.444(3)
N5 C49 1.445(3)
C2 C3 1.399(3)
C2 C7 1.419(3)
C3 C4 1.389(3)
C3 C15 1.509(3)
C4 H4 0.9500
C4 C5 1.414(3)
C5 C6 1.380(3)
C5 C16 1.535(3)
C6 H6 0.9500
C6 C7 1.403(3)
C7 C8 1.445(3)
C8 C9 1.405(3)
C8 C13 1.398(3)
C9 H9 0.9500
C9 C10 1.389(4)
C10 C11 1.416(4)
C10 C20 1.534(4)
C11 H11 0.9500
C11 C12 1.390(4)
C12 C13 1.395(3)
C12 C14 1.483(3)
C14 H14 1.0000
C15 H15A 0.9900
C15 H15B 0.9900
C16 C17 1.529(4)
C16 C18 1.535(4)
C16 C19 1.526(4)
C17 H17A 0.9800
C17 H17B 0.9800
C17 H17C 0.9800
C18 H18A 0.9800
C18 H18B 0.9800
C18 H18C 0.9800
C19 H19A 0.9800
C19 H19B 0.9800
C19 H19C 0.9800
C20 C21 1.521(4)
C20 C22 1.521(4)
C20 C23 1.528(4)
C21 H21A 0.9800
C21 H21B 0.9800
C21 H21C 0.9800
C22 H22A 0.9800
C22 H22B 0.9800
C22 H22C 0.9800
C23 H23A 0.9800
C23 H23B 0.9800
C23 H23C 0.9800
C24 H24 1.0000
C24 C25 1.536(4)
C24 C26 1.524(4)
C25 H25A 0.9800
C25 H25B 0.9800
C25 H25C 0.9800
C26 H26A 0.9800
C26 H26B 0.9800
C26 H26C 0.9800
C27 H27 1.0000
C27 C28 1.535(4)
C27 C29 1.527(4)
C28 H28A 0.9800
C28 H28B 0.9800
C28 H28C 0.9800
C29 H29A 0.9800
C29 H29B 0.9800
C29 H29C 0.9800
C30 H30 1.0000
C30 C31 1.520(4)
C30 C32 1.530(4)
C31 H31A 0.9800
C31 H31B 0.9800
C31 H31C 0.9800
C32 H32A 0.9800
C32 H32B 0.9800
C32 H32C 0.9800
C33 H33 1.0000
C33 C34 1.539(4)
C33 C35 1.525(4)
C34 H34A 0.9800
C34 H34B 0.9800
C34 H34C 0.9800
C35 H35A 0.9800
C35 H35B 0.9800
C35 H35C 0.9800
C36 C37 1.394(3)
C37 H37 0.9500
C37 C38 1.401(4)
C38 C39 1.418(4)
C39 H39 0.9500
C39 C40 1.365(4)
C40 H40 0.9500
C41 H41A 0.9800
C41 H41B 0.9800
C41 H41C 0.9800
C42 H42A 0.9800
C42 H42B 0.9800
C42 H42C 0.9800
C43 H43 0.9500
C43 C44 1.373(4)
C44 H44 0.9500
C44 C45 1.403(3)
C45 C46 1.405(3)
C46 H46 0.9500
C46 C47 1.374(3)
C47 H47 0.9500
C48 H48A 0.9800
C48 H48B 0.9800
C48 H48C 0.9800
C49 H49A 0.9800
C49 H49B 0.9800
C49 H49C 0.9800
O51 C51 1.420(4)
O51 C53 1.412(4)
C51 H51A 0.9900
C51 H51B 0.9900
C51 C52 1.496(5)
C52 H52A 0.9800
C52 H52B 0.9800
C52 H52C 0.9800
C53 H53A 0.9900
C53 H53B 0.9900
C53 C54 1.483(5)
C54 H54A 0.9800
C54 H54B 0.9800
C54 H54C 0.9800

loop_
_geom_torsion_atom_site_label_1
_geom_torsion_atom_site_label_2
_geom_torsion_atom_site_label_3
_geom_torsion_atom_site_label_4
_geom_torsion
Zr P1 C14 C12 -101.3(2)
Zr P1 C24 C25 98.2(2)
Zr P1 C24 C26 -133.28(19)
Zr P1 C27 C28 -117.30(18)
Zr P1 C27 C29 114.0(2)
Zr P2 C15 C3 55.0(2)
Zr P2 C30 C31 -33.4(2)
Zr P2 C30 C32 90.1(2)
Zr P2 C33 C34 76.3(2)
Zr P2 C33 C35 -156.94(18)
Zr N1 C2 C3 -25.4(4)
Zr N1 C2 C7 155.5(2)
Zr N1 C13 C8 -161.45(17)
Zr N1 C13 C12 19.0(3)
Zr N2 C36 C37 172.4(3)
Zr N2 C40 C39 -155.9(6)
Zr N4 C43 C44 175.4(2)
Zr N4 C47 C46 -173.6(2)
Zr C36 C37 C38 145.6(8)
N1 C2 C3 C4 -175.4(2)
N1 C2 C3 C15 10.6(4)
N1 C2 C7 C6 178.6(2)
N1 C2 C7 C8 0.1(3)
N2 C36 C37 C38 -2.2(4)
N3 C38 C39 C40 177.0(3)
N4 C43 C44 C45 -2.8(5)
N5 C45 C46 C47 180.0(3)
C2 N1 C13 C8 4.6(3)
C2 N1 C13 C12 -174.9(2)
C2 C3 C4 C5 -3.9(4)
C2 C3 C15 P2 -35.3(3)
C2 C7 C8 C9 -174.9(3)
C2 C7 C8 C13 2.6(3)
C3 C2 C7 C6 -0.7(4)
C3 C2 C7 C8 -179.1(2)
C3 C4 C5 C6 0.9(4)
C3 C4 C5 C16 179.6(2)
C4 C3 C15 P2 150.8(2)
C4 C5 C6 C7 2.4(4)
C4 C5 C16 C17 -64.4(3)
C4 C5 C16 C18 54.8(3)
C4 C5 C16 C19 175.8(2)
C5 C6 C7 C2 -2.5(4)
C5 C6 C7 C8 175.5(3)
C6 C5 C16 C17 114.3(3)
C6 C5 C16 C18 -126.5(3)
C6 C5 C16 C19 -5.5(4)
C6 C7 C8 C9 7.0(5)
C6 C7 C8 C13 -175.5(3)
C7 C2 C3 C4 3.7(3)
C7 C2 C3 C15 -170.3(2)
C7 C8 C9 C10 177.1(3)
C7 C8 C13 N1 -4.6(3)
C7 C8 C13 C12 174.9(2)
C8 C9 C10 C11 4.3(4)
C8 C9 C10 C20 -176.8(2)
C9 C8 C13 N1 173.4(2)
C9 C8 C13 C12 -7.1(4)
C9 C10 C11 C12 -1.7(4)
C9 C10 C20 C21 -122.3(3)
C9 C10 C20 C22 -2.0(4)
C9 C10 C20 C23 118.7(3)
C10 C11 C12 C13 -4.8(4)
C10 C11 C12 C14 175.0(3)
C11 C10 C20 C21 56.7(4)
C11 C10 C20 C22 177.0(3)
C11 C10 C20 C23 -62.3(3)
C11 C12 C13 N1 -171.2(2)
C11 C12 C13 C8 9.3(4)
C11 C12 C14 Zr 151.0(2)
C11 C12 C14 P1 -123.4(3)
C13 N1 C2 C3 176.4(2)
C13 N1 C2 C7 -2.8(3)
C13 C8 C9 C10 -0.1(4)
C13 C12 C14 Zr -29.2(3)
C13 C12 C14 P1 56.4(3)
C14 P1 C24 C25 161.3(2)
C14 P1 C24 C26 -70.2(2)
C14 P1 C27 C28 174.32(19)
C14 P1 C27 C29 45.6(2)
C14 C12 C13 N1 9.0(4)
C14 C12 C13 C8 -170.5(2)
C15 P2 C30 C31 -152.9(2)
C15 P2 C30 C32 -29.5(2)
C15 P2 C33 C34 -164.61(19)
C15 P2 C33 C35 -37.9(2)
C15 C3 C4 C5 170.4(2)
C16 C5 C6 C7 -176.3(2)
C20 C10 C11 C12 179.3(2)
C24 P1 C14 Zr -116.81(11)
C24 P1 C14 C12 141.9(2)
C24 P1 C27 C28 60.2(2)
C24 P1 C27 C29 -68.6(2)
C27 P1 C14 Zr 124.09(11)
C27 P1 C14 C12 22.8(2)
C27 P1 C24 C25 -79.5(2)
C27 P1 C24 C26 49.0(2)
C30 P2 C15 C3 -176.11(19)
C30 P2 C33 C34 -60.3(2)
C30 P2 C33 C35 66.4(2)
C33 P2 C15 C3 -69.3(2)
C33 P2 C30 C31 100.1(2)
C33 P2 C30 C32 -136.4(2)
C36 N2 C40 C39 4.4(4)
C36 C37 C38 N3 -175.3(3)
C36 C37 C38 C39 5.0(4)
C37 C38 C39 C40 -3.3(4)
C38 C39 C40 N2 -1.3(4)
C40 N2 C36 Zr -175.0(2)
C40 N2 C36 C37 -2.6(4)
C41 N3 C38 C37 -3.2(4)
C41 N3 C38 C39 176.5(3)
C42 N3 C38 C37 166.6(3)
C42 N3 C38 C39 -13.7(4)
C43 N4 C47 C46 0.3(4)
C43 C44 C45 N5 -178.3(3)
C43 C44 C45 C46 1.9(4)
C44 C45 C46 C47 -0.2(4)
C45 C46 C47 N4 -1.0(4)
C47 N4 C43 C44 1.6(4)
C48 N5 C45 C44 -11.6(4)
C48 N5 C45 C46 168.2(3)
C49 N5 C45 C44 179.8(3)
C49 N5 C45 C46 -0.4(4)
C51 O51 C53 C54 176.2(3)
C53 O51 C51 C52 166.4(3)

loop_
_exptl_oxdiff_crystal_face_indexfrac_h
_exptl_oxdiff_crystal_face_indexfrac_k
_exptl_oxdiff_crystal_face_indexfrac_l
_exptl_oxdiff_crystal_face_x
_exptl_oxdiff_crystal_face_y
_exptl_oxdiff_crystal_face_z
52.9593 -0.0043 -4.0013 0.0237 -0.1740 -0.9835
15.9765 8.9932 24.0026 -0.7359 -0.6268 -0.2447
-25.9904 9.9979 23.9995 -0.6509 -0.5351 0.5495
0.0109 -17.9987 2.9811 -0.1793 0.9902 -0.1852
2.0051 -1.9948 -31.9893 0.9842 0.1989 -0.0090
-8.0004 1.9954 31.9896 -0.9728 -0.1779 0.1210
43.9648 -2.0060 12.9905 -0.4986 -0.0818 -0.8612
45.9698 -4.0008 -18.9988 0.4856 0.1171 -0.8702
-43.9648 2.0060 -12.9905 0.4986 0.0818 0.8612
-43.9601 -6.9941 -7.0017 0.2687 0.5636 0.7618
36.9631 9.9940 10.0038 -0.3346 -0.7145 -0.6056
-42.9689 -1.9994 21.9915 -0.6134 0.1965 0.7494
7.9943 -8.0043 26.9809 -0.8951 0.3359 -0.2705
6.0007 0.0046 -31.9875 0.9861 0.0739 -0.0636
-51.9620 3.0039 4.0042 -0.0113 0.0039 0.9949
-37.9764 2.9992 24.9950 -0.6926 -0.1075 0.7017
-2.0093 17.9989 -2.9810 0.1831 -0.9832 0.2225
